data_7206823
loop_
_publ_author_name
'Zhang, Man-Bo'
'Chen, Hao-Min'
'Hu, Rui-Xiang'
'Chen, Zi-Lu'

_publ_section_title
;
 Heterometallic coordination polymers containing unique inorganic chain of
 [Lniii2Cuii3(OH)4]: syntheses, structures and magnetism
;
_journal_issue 23
_journal_name_full CrystEngComm
_journal_page_first 7019
_journal_paper_doi 10.1039/c1ce05825h
_journal_volume 13
_journal_year 2011
_chemical_formula_sum 'C384 H288 Cu12 N32 O88 Pr8'
_chemical_formula_weight 8648.34
_chemical_name_systematic
;
?
;
_space_group_IT_number 14
_symmetry_cell_setting monoclinic
_symmetry_space_group_name_Hall '-P 2ybc'
_symmetry_space_group_name_H-M 'P 1 21/c 1'
_atom_sites_solution_hydrogens geom
_atom_sites_solution_primary direct
_atom_sites_solution_secondary difmap
_audit_creation_method SHELXL-97
_cell_angle_alpha 90.00
_cell_angle_beta 120.309(7)
_cell_angle_gamma 90.00
_cell_formula_units_Z 1
_cell_length_a 15.166(2)
_cell_length_b 29.955(4)
_cell_length_c 21.596(2)
_cell_measurement_reflns_used 19932
_cell_measurement_temperature 133(2)
_cell_measurement_theta_max 27.5040
_cell_measurement_theta_min 3.0488
_cell_volume 8470.0(19)
_computing_cell_refinement 'Bruker XSCANS'
_computing_data_collection 'Bruker XSCANS'
_computing_data_reduction 'Bruker SHELXTL'
_computing_molecular_graphics 'Bruker SHELXTL'
_computing_publication_material 'Bruker SHELXTL'
_computing_structure_refinement 'SHELXL-97 (Sheldrick, 1997)'
_computing_structure_solution 'SHELXS-97 (Sheldrick, 1990)'
_diffrn_ambient_temperature 133(2)
_diffrn_measured_fraction_theta_full 0.990
_diffrn_measured_fraction_theta_max 0.990
_diffrn_measurement_device_type 'Bruker P4'
_diffrn_measurement_method 'phi and omega scans'
_diffrn_radiation_monochromator graphite
_diffrn_radiation_source 'Rotating Anode'
_diffrn_radiation_type MoK\a
_diffrn_radiation_wavelength 0.71073
_diffrn_reflns_av_R_equivalents 0.0568
_diffrn_reflns_av_sigmaI/netI 0.0550
_diffrn_reflns_limit_h_max 19
_diffrn_reflns_limit_h_min -19
_diffrn_reflns_limit_k_max 38
_diffrn_reflns_limit_k_min -38
_diffrn_reflns_limit_l_max 28
_diffrn_reflns_limit_l_min -28
_diffrn_reflns_number 77556
_diffrn_reflns_theta_full 27.50
_diffrn_reflns_theta_max 27.50
_diffrn_reflns_theta_min 3.05
_diffrn_standards_decay_% none
_diffrn_standards_interval_count none
_diffrn_standards_interval_time none
_diffrn_standards_number none
_exptl_absorpt_coefficient_mu 1.953
_exptl_absorpt_correction_T_max 0.6845
_exptl_absorpt_correction_T_min 0.6514
_exptl_absorpt_correction_type empirical
_exptl_crystal_colour Blue
_exptl_crystal_density_diffrn 1.696
_exptl_crystal_density_method 'not measured'
_exptl_crystal_description Block
_exptl_crystal_F_000 4339
_exptl_crystal_size_max 0.24
_exptl_crystal_size_mid 0.23
_exptl_crystal_size_min 0.21
_refine_diff_density_max 1.503
_refine_diff_density_min -0.898
_refine_diff_density_rms 0.132
_refine_ls_extinction_method none
_refine_ls_goodness_of_fit_ref 1.104
_refine_ls_hydrogen_treatment none
_refine_ls_matrix_type full
_refine_ls_number_parameters 1180
_refine_ls_number_reflns 19261
_refine_ls_number_restraints 288
_refine_ls_restrained_S_all 1.105
_refine_ls_R_factor_all 0.0775
_refine_ls_R_factor_gt 0.0581
_refine_ls_shift/su_max 0.020
_refine_ls_shift/su_mean 0.001
_refine_ls_structure_factor_coef Fsqd
_refine_ls_weighting_details 'calc w=1/[\s^2^(Fo^2^)+(0.0410P)^2^+17.1654P] where P=(Fo^2^+2Fc^2^)/3'
_refine_ls_weighting_scheme calc
_refine_ls_wR_factor_gt 0.1143
_refine_ls_wR_factor_ref 0.1238
_reflns_number_gt 15240
_reflns_number_total 19261
_reflns_threshold_expression >2sigma(I)
_cod_data_source_file c1ce05825h.txt
_cod_data_source_block Pr2
_cod_depositor_comments
;
The following automatic conversions were performed:

'_symmetry_cell_setting' value 'Monoclinic' changed to 'monoclinic'
according to /home/saulius/struct/CIF-dictionaries/cif_core.dic
dictionary named 'cif_core.dic' version 2.4.1 from 2010-06-29.

Automatic conversion script
Id: cif_fix_values 1715 2011-07-08 13:25:40Z adriana 
;
_cod_original_cell_volume 8470.0(18)
_cod_original_sg_symbol_H-M P21/c
_cod_database_code 7206823

loop_
_symmetry_equiv_pos_as_xyz
'x, y, z'
'-x, y+1/2, -z+1/2'
'-x, -y, -z'
'x, -y-1/2, z-1/2'

loop_
_atom_site_label
_atom_site_type_symbol
_atom_site_fract_x
_atom_site_fract_y
_atom_site_fract_z
_atom_site_U_iso_or_equiv
_atom_site_adp_type
_atom_site_occupancy
_atom_site_symmetry_multiplicity
_atom_site_calc_flag
_atom_site_refinement_flags
Pr1 Pr 0.373423(19) 0.464298(8) 0.938794(12) 0.01275(7) Uani 1 1 d .
Pr2 Pr 0.135420(18) 0.531735(8) 0.560711(12) 0.01206(7) Uani 1 1 d .
Cu1 Cu 0.47318(4) 0.540633(17) 0.86500(3) 0.01424(12) Uani 1 1 d .
Cu2 Cu 0.24606(4) 0.502483(17) 0.75416(3) 0.01535(12) Uani 1 1 d .
Cu3 Cu 0.01764(4) 0.464026(17) 0.63467(3) 0.01372(12) Uani 1 1 d .
O1 O 0.7165(3) 0.47678(11) 0.45993(17) 0.0213(7) Uani 1 1 d .
O2 O 0.8617(2) 0.50609(11) 0.54286(17) 0.0208(7) Uani 1 1 d .
O3 O 0.4817(3) 0.41100(10) 0.92631(18) 0.0235(8) Uani 1 1 d .
O4 O 0.4578(3) 0.40646(11) 0.8155(2) 0.0295(9) Uani 1 1 d .
O5 O 0.5162(3) 0.60323(10) 0.88095(17) 0.0200(7) Uani 1 1 d .
O6 O 0.6354(3) 0.60271(11) 0.99741(18) 0.0264(8) Uani 1 1 d .
O7 O 0.2104(2) 0.43839(10) 0.72878(17) 0.0183(7) Uani 1 1 d .
O8 O 0.2433(3) 0.42051(10) 0.83773(17) 0.0211(7) Uani 1 1 d .
O9 O 0.2862(3) 0.56587(10) 0.77219(17) 0.0198(7) Uani 1 1 d .
O10 O 0.2617(2) 0.57510(10) 0.66233(17) 0.0199(7) Uani 1 1 d .
O11 O -0.0255(3) 0.40116(10) 0.61983(17) 0.0184(7) Uani 1 1 d .
O12 O -0.1490(3) 0.40140(11) 0.50419(17) 0.0229(7) Uani 1 1 d .
O13 O 0.0258(3) 0.58921(11) 0.56634(18) 0.0236(8) Uani 1 1 d .
O14 O 0.0324(3) 0.59658(11) 0.67095(18) 0.0257(8) Uani 1 1 d .
O15 O 0.2205(3) 0.46962(11) 0.95813(16) 0.0210(7) Uani 1 1 d .
O16 O 0.3651(3) 0.50079(11) 1.04034(17) 0.0230(7) Uani 1 1 d .
O17 O 0.5434(2) 0.46308(10) 1.05119(16) 0.0158(7) Uani 1 1 d .
H17B H 0.5494 0.4439 1.0336 0.024 Uiso 1 1 d R
O18 O 0.3842(2) 0.48753(10) 0.82975(15) 0.0137(6) Uani 1 1 d .
H18B H 0.4151 0.4640 0.8213 0.021 Uiso 1 1 d R
O19 O 0.1146(2) 0.51435(10) 0.67037(15) 0.0146(6) Uani 1 1 d .
H19B H 0.0961 0.5373 0.6813 0.022 Uiso 1 1 d R
O20 O 0.0330(2) 0.46463(9) 0.55069(15) 0.0139(6) Uani 1 1 d .
H20B H 0.0599 0.4403 0.5372 0.021 Uiso 1 1 d R
O21 O 0.2230(3) 0.51857(11) 0.85511(17) 0.0240(8) Uani 1 1 d .
H21C H 0.2399 0.5422 0.8733 0.036 Uiso 1 1 d R
H21B H 0.1675 0.5132 0.8597 0.036 Uiso 1 1 d R
O22 O 0.2538(3) 0.46725(11) 0.62989(18) 0.0236(8) Uani 1 1 d .
H22B H 0.3057 0.4518 0.6288 0.035 Uiso 1 1 d R
H22C H 0.2774 0.4920 0.6519 0.035 Uiso 1 1 d R
N1 N 0.5176(3) 0.53780(12) 0.7922(2) 0.0178(8) Uani 1 1 d .
N3 N 0.6699(4) 0.90345(14) 0.9179(3) 0.0357(11) Uani 1 1 d U
N2 N 0.5202(4) 0.10412(16) 0.9318(3) 0.0444(13) Uani 1 1 d .
N6 N -0.2055(4) 0.10359(15) 0.6005(3) 0.0358(12) Uani 1 1 d .
N5 N 0.3201(4) 0.87488(15) 0.7763(3) 0.0435(13) Uani 1 1 d U
N7 N -0.0060(5) 0.89606(18) 0.5583(4) 0.0604(17) Uani 1 1 d U
N4 N 0.1516(6) 0.1291(2) 0.6800(5) 0.078(2) Uani 1 1 d U
N8 N 0.0215(3) 0.53069(12) 1.2894(2) 0.0179(8) Uani 1 1 d .
C1 C 0.4692(4) 0.51409(18) 0.7325(3) 0.0268(12) Uani 1 1 d .
H1A H 0.4075 0.4997 0.7220 0.032 Uiso 1 1 calc R
C2 C 0.5031(4) 0.5091(2) 0.6845(3) 0.0308(12) Uani 1 1 d .
H2A H 0.4638 0.4923 0.6418 0.037 Uiso 1 1 calc R
C3 C 0.5943(4) 0.52838(15) 0.6980(2) 0.0181(10) Uani 1 1 d .
C4 C 0.6423(4) 0.55468(17) 0.7591(3) 0.0301(12) Uani 1 1 d .
H4A H 0.7034 0.5700 0.7702 0.036 Uiso 1 1 calc R
C5 C 0.6028(4) 0.55903(16) 0.8042(3) 0.0267(12) Uani 1 1 d .
H5A H 0.6372 0.5777 0.8452 0.032 Uiso 1 1 calc R
C6 C 0.6373(4) 0.52107(17) 0.6504(3) 0.0210(10) Uani 1 1 d .
C7 C 0.5993(5) 0.48790(19) 0.5995(3) 0.0384(15) Uani 1 1 d .
H7A H 0.5446 0.4698 0.5944 0.046 Uiso 1 1 calc R
C8 C 0.6400(4) 0.48046(19) 0.5552(3) 0.0344(14) Uani 1 1 d .
H8A H 0.6119 0.4581 0.5191 0.041 Uiso 1 1 calc R
C9 C 0.7216(4) 0.50599(16) 0.5643(2) 0.0189(10) Uani 1 1 d .
C10 C 0.7597(4) 0.53904(18) 0.6151(3) 0.0267(12) Uani 1 1 d .
H10A H 0.8160 0.5565 0.6214 0.032 Uiso 1 1 calc R
C11 C 0.7170(4) 0.54715(18) 0.6570(3) 0.0282(12) Uani 1 1 d .
H11A H 0.7424 0.5709 0.6908 0.034 Uiso 1 1 calc R
C12 C 0.7683(4) 0.49535(15) 0.5192(2) 0.0174(9) Uani 1 1 d .
C13 C 0.4764(6) 0.1299(2) 0.9592(4) 0.0495(18) Uani 1 1 d .
H13A H 0.4517 0.1164 0.9873 0.059 Uiso 1 1 calc R
C14 C 0.4658(5) 0.1757(2) 0.9482(4) 0.0454(16) Uani 1 1 d .
H14A H 0.4344 0.1928 0.9689 0.054 Uiso 1 1 calc R
C15 C 0.4998(4) 0.19664(17) 0.9077(3) 0.0303(12) Uani 1 1 d .
C16 C 0.5398(4) 0.16947(17) 0.8763(3) 0.0361(14) Uani 1 1 d .
H16A H 0.5602 0.1817 0.8449 0.043 Uiso 1 1 calc R
C17 C 0.5499(5) 0.12382(18) 0.8911(4) 0.0402(15) Uani 1 1 d .
H17A H 0.5801 0.1059 0.8705 0.048 Uiso 1 1 calc R
C18 C 0.4945(4) 0.24608(17) 0.8984(3) 0.0287(12) Uani 1 1 d .
C19 C 0.4785(4) 0.26587(17) 0.8348(3) 0.0329(13) Uani 1 1 d .
H19A H 0.4708 0.2474 0.7966 0.039 Uiso 1 1 calc R
C20 C 0.4738(4) 0.31185(17) 0.8265(3) 0.0306(13) Uani 1 1 d .
H20A H 0.4623 0.3247 0.7828 0.037 Uiso 1 1 calc R
C21 C 0.4857(4) 0.33888(16) 0.8818(3) 0.0233(11) Uani 1 1 d .
C22 C 0.5024(4) 0.31994(17) 0.9459(3) 0.0316(13) Uani 1 1 d .
H22A H 0.5111 0.3385 0.9842 0.038 Uiso 1 1 calc R
C23 C 0.5062(4) 0.27410(17) 0.9534(3) 0.0308(12) Uani 1 1 d .
H23A H 0.5170 0.2614 0.9970 0.037 Uiso 1 1 calc R
C24 C 0.4750(4) 0.38985(15) 0.8724(3) 0.0191(10) Uani 1 1 d .
C25 C 0.5833(5) 0.8822(2) 0.8725(4) 0.0456(16) Uani 1 1 d U
H25A H 0.5285 0.8993 0.8367 0.055 Uiso 1 1 calc R
C26 C 0.5693(5) 0.83704(18) 0.8750(3) 0.0421(15) Uani 1 1 d U
H26A H 0.5053 0.8239 0.8427 0.050 Uiso 1 1 calc R
C27 C 0.6489(4) 0.81071(16) 0.9248(3) 0.0238(11) Uani 1 1 d U
C28 C 0.7374(4) 0.83273(16) 0.9729(3) 0.0288(12) Uani 1 1 d U
H28A H 0.7931 0.8165 1.0096 0.035 Uiso 1 1 calc R
C29 C 0.7446(4) 0.87852(17) 0.9674(3) 0.0325(12) Uani 1 1 d U
H29A H 0.8064 0.8929 1.0009 0.039 Uiso 1 1 calc R
C30 C 0.6375(4) 0.76144(15) 0.9270(3) 0.0232(11) Uani 1 1 d .
C31 C 0.5729(4) 0.73799(17) 0.8655(3) 0.0312(13) Uani 1 1 d .
H31A H 0.5384 0.7532 0.8208 0.037 Uiso 1 1 calc R
C32 C 0.5576(4) 0.69201(16) 0.8679(3) 0.0284(12) Uani 1 1 d .
H32A H 0.5134 0.6762 0.8251 0.034 Uiso 1 1 calc R
C33 C 0.6064(4) 0.66986(15) 0.9323(2) 0.0196(10) Uani 1 1 d .
C34 C 0.6724(4) 0.69301(17) 0.9935(3) 0.0337(14) Uani 1 1 d .
H34A H 0.7073 0.6777 1.0380 0.040 Uiso 1 1 calc R
C35 C 0.6887(4) 0.73873(18) 0.9909(3) 0.0355(14) Uani 1 1 d .
H35A H 0.7354 0.7542 1.0334 0.043 Uiso 1 1 calc R
C36 C 0.5849(4) 0.62119(15) 0.9380(2) 0.0169(9) Uani 1 1 d .
C37 C 0.1430(7) 0.1476(2) 0.7327(5) 0.077(2) Uani 1 1 d U
H37A H 0.1236 0.1287 0.7592 0.092 Uiso 1 1 calc R
C38 C 0.1604(6) 0.1925(2) 0.7520(5) 0.0629(19) Uani 1 1 d U
H38A H 0.1534 0.2037 0.7904 0.075 Uiso 1 1 calc R
C39 C 0.1887(5) 0.22083(19) 0.7130(4) 0.0484(16) Uani 1 1 d U
C40 C 0.1978(6) 0.2017(2) 0.6572(4) 0.062(2) Uani 1 1 d U
H40A H 0.2162 0.2195 0.6291 0.074 Uiso 1 1 calc R
C41 C 0.1796(7) 0.1564(3) 0.6439(5) 0.077(2) Uani 1 1 d U
H41A H 0.1875 0.1438 0.6066 0.092 Uiso 1 1 calc R
C42 C 0.2024(4) 0.27001(17) 0.7284(4) 0.0359(14) Uani 1 1 d .
C43 C 0.1986(4) 0.30096(17) 0.6793(3) 0.0329(13) Uani 1 1 d .
H43A H 0.1915 0.2910 0.6353 0.039 Uiso 1 1 calc R
C44 C 0.2050(4) 0.34611(16) 0.6937(3) 0.0273(12) Uani 1 1 d .
H44A H 0.2012 0.3668 0.6591 0.033 Uiso 1 1 calc R
C45 C 0.2168(4) 0.36166(15) 0.7575(3) 0.0197(10) Uani 1 1 d .
C46 C 0.2240(5) 0.33062(17) 0.8080(3) 0.0330(13) Uani 1 1 d .
H46A H 0.2334 0.3405 0.8527 0.040 Uiso 1 1 calc R
C47 C 0.2175(5) 0.28555(18) 0.7929(3) 0.0402(15) Uani 1 1 d .
H47A H 0.2236 0.2647 0.8280 0.048 Uiso 1 1 calc R
C48 C 0.2239(3) 0.40980(14) 0.7764(2) 0.0151(9) Uani 1 1 d .
C49 C 0.2954(5) 0.8491(2) 0.8156(4) 0.0467(15) Uani 1 1 d U
H49A H 0.2869 0.8630 0.8518 0.056 Uiso 1 1 calc R
C50 C 0.2812(5) 0.80350(19) 0.8069(3) 0.0416(14) Uani 1 1 d U
H50A H 0.2618 0.7870 0.8358 0.050 Uiso 1 1 calc R
C51 C 0.2953(4) 0.78192(17) 0.7560(3) 0.0321(12) Uani 1 1 d U
C52 C 0.3199(4) 0.80842(18) 0.7143(3) 0.0339(13) Uani 1 1 d U
H52A H 0.3288 0.7954 0.6777 0.041 Uiso 1 1 calc R
C53 C 0.3313(5) 0.85364(18) 0.7263(3) 0.0387(14) Uani 1 1 d U
H53A H 0.3483 0.8710 0.6970 0.046 Uiso 1 1 calc R
C54 C 0.2882(4) 0.73230(16) 0.7471(3) 0.0272(12) Uani 1 1 d .
C55 C 0.2621(4) 0.71285(17) 0.6816(3) 0.0292(12) Uani 1 1 d .
H55A H 0.2463 0.7313 0.6415 0.035 Uiso 1 1 calc R
C56 C 0.2590(4) 0.66710(16) 0.6740(3) 0.0234(11) Uani 1 1 d .
H56A H 0.2405 0.6545 0.6287 0.028 Uiso 1 1 calc R
C57 C 0.2822(4) 0.63925(15) 0.7313(3) 0.0194(10) Uani 1 1 d .
C58 C 0.3068(4) 0.65847(17) 0.7968(3) 0.0280(12) Uani 1 1 d .
H58A H 0.3219 0.6399 0.8366 0.034 Uiso 1 1 calc R
C59 C 0.3096(5) 0.70433(17) 0.8046(3) 0.0337(13) Uani 1 1 d .
H59A H 0.3261 0.7169 0.8496 0.040 Uiso 1 1 calc R
C60 C 0.2771(3) 0.59007(15) 0.7211(2) 0.0153(9) Uani 1 1 d .
C61 C -0.2503(5) 0.12375(18) 0.5368(3) 0.0364(14) Uani 1 1 d .
H61A H -0.2937 0.1065 0.4955 0.044 Uiso 1 1 calc R
C62 C -0.2369(5) 0.16868(17) 0.5275(3) 0.0353(14) Uani 1 1 d .
H62A H -0.2730 0.1815 0.4809 0.042 Uiso 1 1 calc R
C63 C -0.1714(4) 0.19467(17) 0.5855(3) 0.0262(11) Uani 1 1 d .
C64 C -0.1265(5) 0.1734(2) 0.6510(3) 0.053(2) Uani 1 1 d .
H64A H -0.0830 0.1899 0.6932 0.064 Uiso 1 1 calc R
C65 C -0.1435(6) 0.12840(19) 0.6565(3) 0.0504(19) Uani 1 1 d .
H65A H -0.1091 0.1148 0.7026 0.060 Uiso 1 1 calc R
C66 C -0.1534(4) 0.24322(16) 0.5802(3) 0.0221(10) Uani 1 1 d .
C67 C -0.2213(4) 0.26877(17) 0.5207(3) 0.0294(12) Uani 1 1 d .
H67A H -0.2805 0.2551 0.4828 0.035 Uiso 1 1 calc R
C68 C -0.2036(4) 0.31361(17) 0.5162(3) 0.0311(13) Uani 1 1 d .
H68A H -0.2505 0.3302 0.4752 0.037 Uiso 1 1 calc R
C69 C -0.1183(4) 0.33477(15) 0.5709(2) 0.0182(10) Uani 1 1 d .
C70 C -0.0537(4) 0.31013(16) 0.6313(3) 0.0258(11) Uani 1 1 d .
H70A H 0.0031 0.3243 0.6705 0.031 Uiso 1 1 calc R
C71 C -0.0708(4) 0.26513(16) 0.6353(3) 0.0273(12) Uani 1 1 d .
H71A H -0.0246 0.2489 0.6770 0.033 Uiso 1 1 calc R
C72 C -0.0970(4) 0.38310(15) 0.5637(2) 0.0171(9) Uani 1 1 d .
C73 C 0.0494(5) 0.8693(2) 0.5415(4) 0.0528(17) Uani 1 1 d U
H73A H 0.0903 0.8825 0.5247 0.063 Uiso 1 1 calc R
C74 C 0.0501(5) 0.8233(2) 0.5475(4) 0.0484(16) Uani 1 1 d U
H74A H 0.0889 0.8056 0.5334 0.058 Uiso 1 1 calc R
C75 C -0.0051(5) 0.80384(19) 0.5736(3) 0.0388(14) Uani 1 1 d U
C76 C -0.0600(5) 0.8306(2) 0.5917(4) 0.0520(17) Uani 1 1 d U
H76A H -0.0986 0.8178 0.6107 0.062 Uiso 1 1 calc R
C77 C -0.0614(6) 0.8768(2) 0.5831(4) 0.0569(18) Uani 1 1 d U
H77A H -0.1023 0.8947 0.5950 0.068 Uiso 1 1 calc R
C78 C -0.0047(4) 0.75416(17) 0.5815(3) 0.0297(12) Uani 1 1 d .
C79 C -0.0007(4) 0.72615(17) 0.5320(3) 0.0306(12) Uani 1 1 d .
H79A H -0.0017 0.7385 0.4911 0.037 Uiso 1 1 calc R
C80 C 0.0047(4) 0.68013(16) 0.5415(3) 0.0256(11) Uani 1 1 d .
H80A H 0.0076 0.6614 0.5071 0.031 Uiso 1 1 calc R
C81 C 0.0059(4) 0.66147(16) 0.5999(3) 0.0213(10) Uani 1 1 d .
C82 C -0.0029(4) 0.68904(17) 0.6485(3) 0.0313(13) Uani 1 1 d .
H82A H -0.0047 0.6764 0.6881 0.038 Uiso 1 1 calc R
C83 C -0.0089(4) 0.73486(17) 0.6391(3) 0.0335(13) Uani 1 1 d .
H83A H -0.0160 0.7534 0.6720 0.040 Uiso 1 1 calc R
C84 C 0.0215(4) 0.61176(15) 0.6151(3) 0.0182(10) Uani 1 1 d .
C85 C 0.0153(4) 0.49114(18) 1.2571(3) 0.0275(12) Uani 1 1 d .
H85A H -0.0139 0.4664 1.2678 0.033 Uiso 1 1 calc R
C86 C 0.0497(4) 0.48515(17) 1.2093(3) 0.0293(12) Uani 1 1 d .
H86A H 0.0418 0.4571 1.1866 0.035 Uiso 1 1 calc R
C87 C 0.0957(4) 0.52046(16) 1.1947(2) 0.0209(10) Uani 1 1 d .
C88 C 0.1022(5) 0.55986(18) 1.2276(3) 0.0385(15) Uani 1 1 d .
H88A H 0.1322 0.5850 1.2187 0.046 Uiso 1 1 calc R
C89 C 0.0654(5) 0.56347(18) 1.2741(3) 0.0404(16) Uani 1 1 d .
H89A H 0.0720 0.5915 1.2966 0.048 Uiso 1 1 calc R
C90 C 0.1388(4) 0.51449(16) 1.1472(2) 0.0209(10) Uani 1 1 d .
C91 C 0.0945(4) 0.48495(17) 1.0902(3) 0.0252(11) Uani 1 1 d .
H91A H 0.0348 0.4690 1.0808 0.030 Uiso 1 1 calc R
C92 C 0.1359(4) 0.47839(17) 1.0467(3) 0.0247(11) Uani 1 1 d .
H92A H 0.1035 0.4586 1.0070 0.030 Uiso 1 1 calc R
C93 C 0.2236(4) 0.50026(15) 1.0604(2) 0.0174(9) Uani 1 1 d .
C94 C 0.2706(4) 0.53042(16) 1.1177(3) 0.0234(11) Uani 1 1 d .
H94A H 0.3313 0.5456 1.1275 0.028 Uiso 1 1 calc R
C95 C 0.2265(4) 0.53771(16) 1.1602(3) 0.0230(11) Uani 1 1 d .
H95A H 0.2564 0.5587 1.1983 0.028 Uiso 1 1 calc R
C96 C 0.2721(4) 0.49028(15) 1.0170(3) 0.0197(10) Uani 1 1 d .

loop_
_atom_site_aniso_label
_atom_site_aniso_U_11
_atom_site_aniso_U_22
_atom_site_aniso_U_33
_atom_site_aniso_U_23
_atom_site_aniso_U_13
_atom_site_aniso_U_12
Pr1 0.01648(13) 0.01225(12) 0.00993(12) -0.00013(9) 0.00698(10) -0.00245(10)
Pr2 0.01476(13) 0.01248(12) 0.00966(12) -0.00004(9) 0.00669(10) -0.00158(10)
Cu1 0.0192(3) 0.0151(3) 0.0118(3) -0.0017(2) 0.0103(2) -0.0049(2)
Cu2 0.0155(3) 0.0141(3) 0.0128(3) 0.0027(2) 0.0044(2) -0.0027(2)
Cu3 0.0170(3) 0.0156(3) 0.0111(3) -0.0019(2) 0.0090(2) -0.0047(2)
O1 0.0224(18) 0.0285(18) 0.0158(16) -0.0007(14) 0.0116(15) -0.0011(15)
O2 0.0193(17) 0.0308(18) 0.0195(17) -0.0042(15) 0.0152(15) -0.0022(15)
O3 0.0269(19) 0.0154(16) 0.0240(18) -0.0024(14) 0.0098(16) 0.0058(14)
O4 0.043(2) 0.0214(18) 0.033(2) -0.0019(16) 0.026(2) 0.0052(17)
O5 0.0275(19) 0.0175(16) 0.0178(17) 0.0000(13) 0.0134(16) -0.0047(14)
O6 0.029(2) 0.0198(17) 0.0214(18) 0.0058(15) 0.0061(16) -0.0054(15)
O7 0.0217(17) 0.0141(15) 0.0194(17) -0.0009(13) 0.0105(15) -0.0028(13)
O8 0.031(2) 0.0186(16) 0.0161(17) -0.0035(14) 0.0132(16) -0.0082(15)
O9 0.0290(19) 0.0137(15) 0.0163(16) -0.0010(13) 0.0111(15) -0.0009(14)
O10 0.0213(18) 0.0227(17) 0.0164(16) -0.0047(14) 0.0100(15) -0.0082(14)
O11 0.0255(18) 0.0143(15) 0.0191(17) 0.0024(13) 0.0141(15) -0.0032(14)
O12 0.0251(19) 0.0211(17) 0.0184(17) 0.0053(14) 0.0079(16) -0.0045(15)
O13 0.0262(19) 0.0214(17) 0.0233(18) -0.0026(14) 0.0125(16) 0.0042(15)
O14 0.037(2) 0.0195(17) 0.0258(19) -0.0010(15) 0.0196(18) 0.0025(16)
O15 0.0220(18) 0.0295(19) 0.0127(16) -0.0034(14) 0.0097(15) -0.0046(15)
O16 0.0225(18) 0.0296(19) 0.0203(17) -0.0062(15) 0.0133(16) -0.0054(15)
O17 0.0234(17) 0.0148(15) 0.0114(15) -0.0005(12) 0.0104(14) -0.0003(13)
O18 0.0111(15) 0.0156(15) 0.0151(15) -0.0002(13) 0.0073(13) -0.0032(12)
O19 0.0151(16) 0.0155(15) 0.0118(15) -0.0013(13) 0.0058(13) 0.0014(13)
O20 0.0189(16) 0.0140(15) 0.0126(15) -0.0010(12) 0.0106(14) 0.0001(13)
O21 0.0254(19) 0.0298(19) 0.0236(18) 0.0089(15) 0.0174(16) 0.0054(16)
O22 0.0221(18) 0.0275(19) 0.0238(18) 0.0058(15) 0.0135(16) 0.0108(15)
N1 0.019(2) 0.022(2) 0.0152(19) 0.0030(16) 0.0101(17) -0.0006(17)
N3 0.039(3) 0.021(2) 0.040(3) 0.003(2) 0.015(2) -0.005(2)
N2 0.049(3) 0.023(2) 0.059(4) 0.000(2) 0.026(3) 0.002(2)
N6 0.045(3) 0.026(2) 0.035(3) 0.005(2) 0.019(3) -0.004(2)
N5 0.051(3) 0.021(2) 0.058(3) 0.004(2) 0.027(3) 0.005(2)
N7 0.054(3) 0.031(3) 0.071(4) 0.005(3) 0.013(3) 0.001(3)
N4 0.073(4) 0.039(3) 0.118(5) -0.012(3) 0.046(4) -0.001(3)
N8 0.018(2) 0.020(2) 0.018(2) 0.0002(16) 0.0113(17) -0.0037(17)
C1 0.025(3) 0.040(3) 0.020(2) -0.013(2) 0.015(2) -0.012(2)
C2 0.021(3) 0.051(3) 0.023(3) -0.010(3) 0.013(2) -0.007(3)
C3 0.017(2) 0.024(2) 0.020(2) -0.001(2) 0.014(2) -0.001(2)
C4 0.037(3) 0.029(3) 0.039(3) -0.011(2) 0.030(3) -0.011(2)
C5 0.039(3) 0.022(3) 0.037(3) -0.008(2) 0.032(3) -0.011(2)
C6 0.015(2) 0.030(3) 0.019(2) 0.001(2) 0.009(2) 0.000(2)
C7 0.047(4) 0.041(3) 0.051(4) -0.019(3) 0.042(3) -0.020(3)
C8 0.040(3) 0.040(3) 0.038(3) -0.017(3) 0.032(3) -0.015(3)
C9 0.019(2) 0.024(2) 0.018(2) 0.004(2) 0.013(2) 0.002(2)
C10 0.023(3) 0.038(3) 0.026(3) -0.008(2) 0.018(2) -0.012(2)
C11 0.030(3) 0.033(3) 0.030(3) -0.009(2) 0.022(3) -0.008(2)
C12 0.021(2) 0.022(2) 0.016(2) 0.0026(19) 0.015(2) 0.004(2)
C13 0.070(5) 0.027(3) 0.054(4) 0.014(3) 0.033(4) 0.001(3)
C14 0.063(5) 0.031(3) 0.057(4) 0.002(3) 0.041(4) 0.006(3)
C15 0.027(3) 0.025(3) 0.039(3) 0.006(2) 0.017(3) 0.005(2)
C16 0.037(3) 0.021(3) 0.057(4) 0.001(3) 0.028(3) 0.000(2)
C17 0.042(4) 0.024(3) 0.060(4) -0.001(3) 0.029(3) 0.001(3)
C18 0.027(3) 0.021(3) 0.038(3) 0.001(2) 0.016(3) 0.003(2)
C19 0.042(3) 0.023(3) 0.044(3) -0.005(2) 0.029(3) 0.002(2)
C20 0.045(4) 0.024(3) 0.032(3) -0.002(2) 0.026(3) 0.003(2)
C21 0.018(2) 0.018(2) 0.034(3) 0.003(2) 0.013(2) 0.004(2)
C22 0.042(3) 0.021(3) 0.035(3) -0.001(2) 0.023(3) 0.005(2)
C23 0.036(3) 0.024(3) 0.031(3) 0.000(2) 0.016(3) 0.006(2)
C24 0.016(2) 0.013(2) 0.028(3) -0.001(2) 0.012(2) 0.0025(19)
C25 0.041(3) 0.031(3) 0.047(3) 0.004(3) 0.008(3) -0.007(3)
C26 0.038(3) 0.026(3) 0.043(3) 0.006(2) 0.007(3) -0.005(2)
C27 0.027(2) 0.016(2) 0.024(2) 0.0032(19) 0.010(2) -0.0032(19)
C28 0.025(3) 0.019(2) 0.034(3) 0.001(2) 0.009(2) -0.005(2)
C29 0.034(3) 0.018(2) 0.036(3) 0.002(2) 0.010(2) -0.002(2)
C30 0.026(3) 0.016(2) 0.025(3) 0.005(2) 0.011(2) -0.002(2)
C31 0.044(3) 0.022(3) 0.020(3) 0.002(2) 0.010(3) -0.011(2)
C32 0.042(3) 0.020(3) 0.018(3) 0.001(2) 0.012(3) -0.007(2)
C33 0.020(2) 0.019(2) 0.020(2) 0.0002(19) 0.010(2) -0.005(2)
C34 0.039(3) 0.019(3) 0.020(3) 0.007(2) -0.002(3) -0.009(2)
C35 0.036(3) 0.029(3) 0.023(3) -0.002(2) 0.002(3) -0.013(3)
C36 0.020(2) 0.019(2) 0.015(2) 0.0022(19) 0.012(2) -0.0006(19)
C37 0.071(4) 0.039(3) 0.119(5) 0.003(4) 0.047(4) -0.004(3)
C38 0.058(4) 0.032(3) 0.105(5) -0.001(3) 0.045(3) -0.002(3)
C39 0.039(3) 0.023(3) 0.080(4) -0.006(3) 0.027(3) 0.001(2)
C40 0.063(4) 0.031(3) 0.080(4) -0.018(3) 0.026(3) 0.000(3)
C41 0.075(4) 0.044(4) 0.098(5) -0.019(4) 0.034(4) 0.002(3)
C42 0.027(3) 0.018(3) 0.056(4) -0.003(3) 0.017(3) 0.000(2)
C43 0.033(3) 0.026(3) 0.037(3) -0.013(2) 0.015(3) -0.002(2)
C44 0.038(3) 0.014(2) 0.032(3) -0.003(2) 0.020(3) -0.003(2)
C45 0.015(2) 0.018(2) 0.020(2) -0.0026(19) 0.004(2) -0.0024(19)
C46 0.044(3) 0.021(3) 0.036(3) -0.003(2) 0.021(3) -0.013(3)
C47 0.055(4) 0.021(3) 0.043(4) 0.013(3) 0.024(3) -0.003(3)
C48 0.017(2) 0.014(2) 0.013(2) 0.0019(17) 0.0056(19) -0.0008(18)
C49 0.059(4) 0.032(3) 0.059(3) -0.001(3) 0.037(3) 0.010(3)
C50 0.054(3) 0.029(3) 0.054(3) -0.003(3) 0.036(3) 0.000(3)
C51 0.032(3) 0.022(2) 0.041(3) -0.001(2) 0.018(2) 0.001(2)
C52 0.033(3) 0.025(3) 0.037(3) 0.002(2) 0.012(2) -0.001(2)
C53 0.042(3) 0.022(3) 0.050(3) 0.003(2) 0.022(3) 0.001(2)
C54 0.023(3) 0.020(2) 0.041(3) -0.001(2) 0.018(3) 0.000(2)
C55 0.030(3) 0.023(3) 0.035(3) 0.009(2) 0.017(3) 0.000(2)
C56 0.023(3) 0.020(2) 0.025(3) -0.001(2) 0.011(2) -0.005(2)
C57 0.020(2) 0.015(2) 0.021(2) -0.0026(19) 0.009(2) -0.0022(19)
C58 0.039(3) 0.021(3) 0.023(3) -0.002(2) 0.014(3) 0.000(2)
C59 0.045(4) 0.023(3) 0.029(3) -0.011(2) 0.015(3) -0.002(3)
C60 0.011(2) 0.018(2) 0.012(2) -0.0003(18) 0.0016(18) -0.0029(18)
C61 0.050(4) 0.025(3) 0.030(3) -0.002(2) 0.017(3) -0.007(3)
C62 0.046(4) 0.024(3) 0.027(3) 0.008(2) 0.011(3) -0.004(3)
C63 0.027(3) 0.023(3) 0.028(3) 0.004(2) 0.014(2) 0.000(2)
C64 0.061(5) 0.035(3) 0.028(3) 0.009(3) -0.004(3) -0.014(3)
C65 0.072(5) 0.026(3) 0.026(3) 0.004(3) 0.005(3) -0.016(3)
C66 0.024(3) 0.021(2) 0.020(2) 0.005(2) 0.010(2) -0.002(2)
C67 0.035(3) 0.022(3) 0.020(3) 0.001(2) 0.006(2) -0.011(2)
C68 0.035(3) 0.026(3) 0.021(3) 0.005(2) 0.006(2) -0.009(2)
C69 0.019(2) 0.022(2) 0.017(2) 0.0038(19) 0.012(2) -0.001(2)
C70 0.024(3) 0.021(2) 0.022(3) 0.000(2) 0.005(2) -0.002(2)
C71 0.026(3) 0.022(3) 0.023(3) 0.007(2) 0.004(2) 0.000(2)
C72 0.018(2) 0.019(2) 0.019(2) -0.0015(19) 0.013(2) -0.0003(19)
C73 0.050(3) 0.035(3) 0.065(4) 0.008(3) 0.023(3) -0.005(3)
C74 0.049(3) 0.027(3) 0.059(4) 0.007(3) 0.020(3) 0.001(3)
C75 0.032(3) 0.030(3) 0.048(3) 0.004(2) 0.015(3) 0.001(2)
C76 0.048(3) 0.027(3) 0.073(4) -0.001(3) 0.024(3) 0.001(3)
C77 0.049(4) 0.030(3) 0.079(4) -0.005(3) 0.023(3) 0.003(3)
C78 0.031(3) 0.020(3) 0.036(3) 0.005(2) 0.015(3) 0.006(2)
C79 0.033(3) 0.023(3) 0.037(3) 0.006(2) 0.019(3) 0.004(2)
C80 0.028(3) 0.021(3) 0.027(3) 0.001(2) 0.014(2) 0.004(2)
C81 0.020(2) 0.018(2) 0.028(3) 0.000(2) 0.014(2) 0.003(2)
C82 0.044(3) 0.024(3) 0.037(3) -0.003(2) 0.028(3) 0.002(2)
C83 0.039(3) 0.022(3) 0.042(3) -0.007(2) 0.022(3) 0.005(2)
C84 0.015(2) 0.012(2) 0.023(2) -0.0035(19) 0.006(2) 0.0004(18)
C85 0.032(3) 0.030(3) 0.032(3) -0.009(2) 0.026(3) -0.009(2)
C86 0.037(3) 0.023(3) 0.034(3) -0.004(2) 0.023(3) -0.004(2)
C87 0.021(2) 0.028(3) 0.019(2) 0.001(2) 0.014(2) -0.003(2)
C88 0.066(4) 0.028(3) 0.052(4) -0.010(3) 0.052(4) -0.013(3)
C89 0.068(4) 0.026(3) 0.058(4) -0.014(3) 0.055(4) -0.020(3)
C90 0.027(3) 0.021(2) 0.018(2) 0.0002(19) 0.014(2) 0.000(2)
C91 0.022(3) 0.029(3) 0.030(3) -0.005(2) 0.017(2) -0.004(2)
C92 0.027(3) 0.031(3) 0.023(3) -0.009(2) 0.017(2) -0.009(2)
C93 0.018(2) 0.019(2) 0.015(2) -0.0003(18) 0.008(2) -0.0008(19)
C94 0.029(3) 0.026(3) 0.024(3) -0.002(2) 0.020(2) -0.008(2)
C95 0.032(3) 0.023(2) 0.023(3) -0.006(2) 0.020(2) -0.004(2)
C96 0.024(3) 0.017(2) 0.023(2) 0.004(2) 0.016(2) 0.002(2)

loop_
_atom_type_symbol
_atom_type_description
_atom_type_scat_dispersion_real
_atom_type_scat_dispersion_imag
_atom_type_scat_source
C C 0.0033 0.0016 'International Tables Vol C Tables 4.2.6.8 and 6.1.1.4'
H H 0.0000 0.0000 'International Tables Vol C Tables 4.2.6.8 and 6.1.1.4'
Cu Cu 0.3201 1.2651 'International Tables Vol C Tables 4.2.6.8 and 6.1.1.4'
N N 0.0061 0.0033 'International Tables Vol C Tables 4.2.6.8 and 6.1.1.4'
O O 0.0106 0.0060 'International Tables Vol C Tables 4.2.6.8 and 6.1.1.4'
Pr Pr -0.2180 2.8214 'International Tables Vol C Tables 4.2.6.8 and 6.1.1.4'

loop_
_geom_angle_atom_site_label_1
_geom_angle_atom_site_label_2
_geom_angle_atom_site_label_3
_geom_angle
_geom_angle_site_symmetry_1
_geom_angle_site_symmetry_3
O3 Pr1 O8 80.41(12) . .
O3 Pr1 O17 104.35(11) . 3_667
O8 Pr1 O17 133.98(10) . 3_667
O3 Pr1 O6 75.84(12) . 3_667
O8 Pr1 O6 79.45(11) . 3_667
O17 Pr1 O6 146.53(11) 3_667 3_667
O3 Pr1 O17 70.72(11) . .
O8 Pr1 O17 146.02(10) . .
O17 Pr1 O17 72.32(11) 3_667 .
O6 Pr1 O17 76.48(10) 3_667 .
O3 Pr1 O16 136.60(11) . .
O8 Pr1 O16 129.56(11) . .
O17 Pr1 O16 77.78(10) 3_667 .
O6 Pr1 O16 79.99(11) 3_667 .
O17 Pr1 O16 68.86(10) . .
O3 Pr1 O18 73.15(11) . .
O8 Pr1 O18 73.80(10) . .
O17 Pr1 O18 64.57(9) 3_667 .
O6 Pr1 O18 141.73(11) 3_667 .
O17 Pr1 O18 112.81(10) . .
O16 Pr1 O18 138.27(10) . .
O3 Pr1 O15 141.89(11) . .
O8 Pr1 O15 77.91(11) . .
O17 Pr1 O15 113.29(10) 3_667 .
O6 Pr1 O15 69.65(11) 3_667 .
O17 Pr1 O15 114.75(10) . .
O16 Pr1 O15 51.77(10) . .
O18 Pr1 O15 128.46(10) . .
O3 Pr1 O21 137.50(11) . .
O8 Pr1 O21 71.99(11) . .
O17 Pr1 O21 75.16(10) 3_667 .
O6 Pr1 O21 127.61(11) 3_667 .
O17 Pr1 O21 141.98(10) . .
O16 Pr1 O21 85.56(11) . .
O18 Pr1 O21 68.53(10) . .
O15 Pr1 O21 62.07(10) . .
O3 Pr1 C96 146.70(12) . .
O8 Pr1 C96 103.67(13) . .
O17 Pr1 C96 96.29(12) 3_667 .
O6 Pr1 C96 72.59(12) 3_667 .
O17 Pr1 C96 91.63(12) . .
O16 Pr1 C96 25.93(12) . .
O18 Pr1 C96 140.04(11) . .
O15 Pr1 C96 25.85(12) . .
O21 Pr1 C96 72.82(12) . .
O3 Pr1 Cu1 84.66(8) . .
O8 Pr1 Cu1 106.24(7) . .
O17 Pr1 Cu1 32.16(7) 3_667 .
O6 Pr1 Cu1 158.58(9) 3_667 .
O17 Pr1 Cu1 88.90(7) . .
O16 Pr1 Cu1 109.51(8) . .
O18 Pr1 Cu1 33.05(7) . .
O15 Pr1 Cu1 131.48(7) . .
O21 Pr1 Cu1 73.23(7) . .
C96 Pr1 Cu1 124.14(9) . .
O3 Pr1 Cu2 95.81(8) . .
O8 Pr1 Cu2 56.52(7) . .
O17 Pr1 Cu2 77.50(7) 3_667 .
O6 Pr1 Cu2 135.96(8) 3_667 .
O17 Pr1 Cu2 142.13(7) . .
O16 Pr1 Cu2 126.10(8) . .
O18 Pr1 Cu2 30.91(7) . .
O15 Pr1 Cu2 97.81(7) . .
O21 Pr1 Cu2 41.91(7) . .
C96 Pr1 Cu2 114.21(9) . .
Cu1 Pr1 Cu2 53.992(14) . .
O3 Pr1 H17B 54.4 . .
O8 Pr1 H17B 130.4 . .
O17 Pr1 H17B 81.7 3_667 .
O6 Pr1 H17B 71.3 3_667 .
O17 Pr1 H17B 16.6 . .
O16 Pr1 H17B 83.9 . .
O18 Pr1 H17B 106.6 . .
O15 Pr1 H17B 124.5 . .
O21 Pr1 H17B 156.1 . .
C96 Pr1 H17B 104.5 . .
Cu1 Pr1 H17B 90.2 . .
Cu2 Pr1 H17B 137.5 . .
O10 Pr2 O13 79.88(11) . .
O10 Pr2 O20 144.03(10) . 3_566
O13 Pr2 O20 67.80(10) . 3_566
O10 Pr2 O20 133.13(10) . .
O13 Pr2 O20 99.43(11) . .
O20 Pr2 O20 69.96(11) 3_566 .
O10 Pr2 O12 80.15(11) . 3_566
O13 Pr2 O12 73.42(11) . 3_566
O20 Pr2 O12 75.96(10) 3_566 3_566
O20 Pr2 O12 145.18(10) . 3_566
O10 Pr2 O1 81.21(11) . 3_666
O13 Pr2 O1 140.63(11) . 3_666
O20 Pr2 O1 114.11(10) 3_566 3_666
O20 Pr2 O1 118.56(10) . 3_666
O12 Pr2 O1 69.51(11) 3_566 3_666
O10 Pr2 O2 132.82(11) . 3_666
O13 Pr2 O2 132.64(11) . 3_666
O20 Pr2 O2 68.27(10) 3_566 3_666
O20 Pr2 O2 81.33(10) . 3_666
O12 Pr2 O2 79.68(11) 3_566 3_666
O1 Pr2 O2 51.79(10) 3_666 3_666
O10 Pr2 O22 82.81(11) . .
O13 Pr2 O22 143.44(11) . .
O20 Pr2 O22 132.87(10) 3_566 .
O20 Pr2 O22 70.23(11) . .
O12 Pr2 O22 134.46(11) 3_566 .
O1 Pr2 O22 66.31(11) 3_666 .
O2 Pr2 O22 81.78(11) 3_666 .
O10 Pr2 O19 71.78(10) . .
O13 Pr2 O19 72.31(10) . .
O20 Pr2 O19 110.78(9) 3_566 .
O20 Pr2 O19 63.77(9) . .
O12 Pr2 O19 138.69(10) 3_566 .
O1 Pr2 O19 132.27(10) 3_666 .
O2 Pr2 O19 141.45(10) 3_666 .
O22 Pr2 O19 71.76(10) . .
O10 Pr2 C12 106.50(12) . 3_666
O13 Pr2 C12 142.41(12) . 3_666
O20 Pr2 C12 90.95(12) 3_566 3_666
O20 Pr2 C12 101.75(11) . 3_666
O12 Pr2 C12 71.43(12) 3_566 3_666
O1 Pr2 C12 25.52(12) 3_666 3_666
O2 Pr2 C12 26.34(12) 3_666 3_666
O22 Pr2 C12 73.58(12) . 3_666
O19 Pr2 C12 145.24(11) . 3_666
O10 Pr2 Cu3 104.10(7) . .
O13 Pr2 Cu3 82.60(8) . .
O20 Pr2 Cu3 87.47(7) 3_566 .
O20 Pr2 Cu3 31.37(7) . .
O12 Pr2 Cu3 154.60(8) 3_566 .
O1 Pr2 Cu3 135.69(8) 3_666 .
O2 Pr2 Cu3 112.18(7) 3_666 .
O22 Pr2 Cu3 70.75(8) . .
O19 Pr2 Cu3 32.70(7) . .
C12 Pr2 Cu3 128.84(9) 3_666 .
O10 Pr2 Cu3 140.84(7) . 3_566
O13 Pr2 Cu3 88.93(8) . 3_566
O20 Pr2 Cu3 29.80(7) 3_566 3_566
O20 Pr2 Cu3 85.56(7) . 3_566
O12 Pr2 Cu3 60.70(8) 3_566 3_566
O1 Pr2 Cu3 84.40(7) 3_666 3_566
O2 Pr2 Cu3 43.74(8) 3_666 3_566
O22 Pr2 Cu3 123.61(8) . 3_566
O19 Pr2 Cu3 139.70(7) . 3_566
C12 Pr2 Cu3 62.38(9) 3_666 3_566
Cu3 Pr2 Cu3 111.545(13) . 3_566
O10 Pr2 H22C 63.2 . .
O13 Pr2 H22C 131.8 . .
O20 Pr2 H22C 152.5 3_566 .
O20 Pr2 H22C 86.1 . .
O12 Pr2 H22C 124.5 3_566 .
O1 Pr2 H22C 65.1 3_666 .
O2 Pr2 H22C 95.5 3_666 .
O22 Pr2 H22C 19.7 . .
O19 Pr2 H22C 67.7 . .
C12 Pr2 H22C 80.5 3_666 .
Cu3 Pr2 H22C 78.1 . .
Cu3 Pr2 H22C 139.2 3_566 .
O17 Cu1 O5 94.53(13) 3_667 .
O17 Cu1 O18 85.91(12) 3_667 .
O5 Cu1 O18 160.43(14) . .
O17 Cu1 N1 168.06(15) 3_667 .
O5 Cu1 N1 87.95(14) . .
O18 Cu1 N1 95.65(14) . .
O17 Cu1 O16 75.78(12) 3_667 3_667
O5 Cu1 O16 102.80(13) . 3_667
O18 Cu1 O16 96.28(11) . 3_667
N1 Cu1 O16 92.28(13) . 3_667
O17 Cu1 O9 97.42(12) 3_667 .
O5 Cu1 O9 89.67(12) . .
O18 Cu1 O9 70.91(11) . .
N1 Cu1 O9 94.27(13) . .
O16 Cu1 O9 166.11(10) 3_667 .
O17 Cu1 Cu2 94.47(10) 3_667 .
O5 Cu1 Cu2 126.96(10) . .
O18 Cu1 Cu2 33.78(9) . .
N1 Cu1 Cu2 93.34(12) . .
O16 Cu1 Cu2 130.06(8) 3_667 .
O9 Cu1 Cu2 37.31(7) . .
O17 Cu1 Pr1 42.29(9) 3_667 .
O5 Cu1 Pr1 136.12(9) . .
O18 Cu1 Pr1 44.56(8) . .
N1 Cu1 Pr1 135.85(11) . .
O16 Cu1 Pr1 77.53(7) 3_667 .
O9 Cu1 Pr1 89.28(7) . .
Cu2 Cu1 Pr1 64.482(16) . .
O17 Cu1 Pr1 39.62(9) 3_667 3_667
O5 Cu1 Pr1 82.78(9) . 3_667
O18 Cu1 Pr1 108.96(9) . 3_667
N1 Cu1 Pr1 129.62(12) . 3_667
O16 Cu1 Pr1 43.18(7) 3_667 3_667
O9 Cu1 Pr1 134.82(7) . 3_667
Cu2 Cu1 Pr1 130.930(19) . 3_667
Pr1 Cu1 Pr1 67.610(13) . 3_667
O19 Cu2 O18 172.30(12) . .
O19 Cu2 O9 94.46(13) . .
O18 Cu2 O9 87.80(13) . .
O19 Cu2 O7 84.91(13) . .
O18 Cu2 O7 92.09(13) . .
O9 Cu2 O7 174.17(13) . .
O19 Cu2 O21 104.85(12) . .
O18 Cu2 O21 82.80(12) . .
O9 Cu2 O21 78.55(12) . .
O7 Cu2 O21 107.23(12) . .
O19 Cu2 Cu1 146.46(9) . .
O18 Cu2 Cu1 34.24(9) . .
O9 Cu2 Cu1 53.81(10) . .
O7 Cu2 Cu1 125.44(10) . .
O21 Cu2 Cu1 81.28(9) . .
O19 Cu2 Cu3 32.33(9) . .
O18 Cu2 Cu3 146.30(9) . .
O9 Cu2 Cu3 125.89(10) . .
O7 Cu2 Cu3 54.50(9) . .
O21 Cu2 Cu3 101.58(9) . .
Cu1 Cu2 Cu3 177.07(2) . .
O19 Cu2 Pr1 144.34(9) . .
O18 Cu2 Pr1 41.97(8) . .
O9 Cu2 Pr1 98.42(9) . .
O7 Cu2 Pr1 85.33(9) . .
O21 Cu2 Pr1 46.60(8) . .
Cu1 Cu2 Pr1 61.527(15) . .
Cu3 Cu2 Pr1 120.936(19) . .
O19 Cu2 Pr2 40.62(9) . .
O18 Cu2 Pr2 132.56(9) . .
O9 Cu2 Pr2 85.10(9) . .
O7 Cu2 Pr2 90.69(9) . .
O21 Cu2 Pr2 140.50(8) . .
Cu1 Cu2 Pr2 116.854(19) . .
Cu3 Cu2 Pr2 60.488(14) . .
Pr1 Cu2 Pr2 172.879(18) . .
O19 Cu2 H19B 20.7 . .
O18 Cu2 H19B 164.9 . .
O9 Cu2 H19B 78.2 . .
O7 Cu2 H19B 102.4 . .
O21 Cu2 H19B 89.0 . .
Cu1 Cu2 H19B 132.0 . .
Cu3 Cu2 H19B 47.9 . .
Pr1 Cu2 H19B 134.4 . .
Pr2 Cu2 H19B 52.3 . .
O20 Cu3 O11 92.50(12) . .
O20 Cu3 O19 86.60(12) . .
O11 Cu3 O19 156.57(13) . .
O20 Cu3 N8 169.82(15) . 3_567
O11 Cu3 N8 89.87(14) . 3_567
O19 Cu3 N8 95.14(14) . 3_567
O20 Cu3 O2 76.61(11) . 1_455
O11 Cu3 O2 104.31(12) . 1_455
O19 Cu3 O2 98.26(11) . 1_455
N8 Cu3 O2 93.21(13) 3_567 1_455
O20 Cu3 O7 96.37(11) . .
O11 Cu3 O7 89.72(12) . .
O19 Cu3 O7 67.16(11) . .
N8 Cu3 O7 93.54(13) 3_567 .
O2 Cu3 O7 164.43(10) 1_455 .
O20 Cu3 Cu2 98.80(9) . .
O11 Cu3 Cu2 126.26(10) . .
O19 Cu3 Cu2 31.62(9) . .
N8 Cu3 Cu2 87.72(11) 3_567 .
O2 Cu3 Cu2 129.43(8) 1_455 .
O7 Cu3 Cu2 37.03(7) . .
O20 Cu3 Pr2 41.71(9) . .
O11 Cu3 Pr2 132.21(9) . .
O19 Cu3 Pr2 45.35(8) . .
N8 Cu3 Pr2 137.74(11) 3_567 .
O2 Cu3 Pr2 81.20(7) 1_455 .
O7 Cu3 Pr2 84.37(7) . .
Cu2 Cu3 Pr2 65.664(16) . .
O20 Cu3 Pr2 39.29(9) . 3_566
O11 Cu3 Pr2 83.09(9) . 3_566
O19 Cu3 Pr2 109.83(9) . 3_566
N8 Cu3 Pr2 131.48(12) 3_567 3_566
O2 Cu3 Pr2 43.77(7) 1_455 3_566
O7 Cu3 Pr2 134.13(7) . 3_566
Cu2 Cu3 Pr2 133.919(19) . 3_566
Pr2 Cu3 Pr2 68.455(13) . 3_566
C12 O1 Pr2 94.1(3) . 3_666
C12 O2 Cu3 126.6(3) . 1_655
C12 O2 Pr2 92.5(3) . 3_666
Cu3 O2 Pr2 92.49(10) 1_655 3_666
C24 O3 Pr1 133.2(3) . .
C36 O5 Cu1 128.1(3) . .
C36 O6 Pr1 139.2(3) . 3_667
C48 O7 Cu2 121.0(3) . .
C48 O7 Cu3 118.2(3) . .
Cu2 O7 Cu3 88.47(11) . .
C48 O8 Pr1 137.3(3) . .
C60 O9 Cu2 119.4(3) . .
C60 O9 Cu1 115.5(3) . .
Cu2 O9 Cu1 88.88(12) . .
C60 O10 Pr2 139.9(3) . .
C72 O11 Cu3 128.1(3) . .
C72 O12 Pr2 137.7(3) . 3_566
C84 O13 Pr2 137.1(3) . .
C96 O15 Pr1 92.5(3) . .
C96 O16 Pr1 94.6(3) . .
C96 O16 Cu1 127.8(3) . 3_667
Pr1 O16 Cu1 92.05(11) . 3_667
Cu1 O17 Pr1 105.56(12) 3_667 3_667
Cu1 O17 Pr1 110.44(14) 3_667 .
Pr1 O17 Pr1 107.68(11) 3_667 .
Cu1 O17 H17B 123.7 3_667 .
Pr1 O17 H17B 123.7 3_667 .
Pr1 O17 H17B 80.8 . .
Cu2 O18 Cu1 111.98(15) . .
Cu2 O18 Pr1 107.12(12) . .
Cu1 O18 Pr1 102.40(12) . .
Cu2 O18 H18B 116.9 . .
Cu1 O18 H18B 112.3 . .
Pr1 O18 H18B 104.7 . .
Cu2 O19 Cu3 116.05(15) . .
Cu2 O19 Pr2 110.37(13) . .
Cu3 O19 Pr2 101.94(12) . .
Cu2 O19 H19B 103.1 . .
Cu3 O19 H19B 117.2 . .
Pr2 O19 H19B 108.1 . .
Cu3 O20 Pr2 110.91(13) . 3_566
Cu3 O20 Pr2 106.92(12) . .
Pr2 O20 Pr2 110.04(11) 3_566 .
Cu3 O20 H20B 123.5 . .
Pr2 O20 H20B 97.3 3_566 .
Pr2 O20 H20B 107.5 . .
Cu2 O21 Pr1 91.49(11) . .
Cu2 O21 H21C 118.0 . .
Pr1 O21 H21C 105.1 . .
Cu2 O21 H21B 128.6 . .
Pr1 O21 H21B 110.1 . .
H21C O21 H21B 101.0 . .
Pr2 O22 H22B 136.4 . .
Pr2 O22 H22C 68.9 . .
H22B O22 H22C 109.2 . .
C1 N1 C5 116.7(4) . .
C1 N1 Cu1 123.2(3) . .
C5 N1 Cu1 120.0(3) . .
C29 N3 C25 116.4(5) . .
C17 N2 C13 116.9(5) . .
C65 N6 C61 116.5(5) . .
C49 N5 C53 115.5(5) . .
C77 N7 C73 117.3(6) . .
C37 N4 C41 116.3(7) . .
C89 N8 C85 115.7(4) . .
C89 N8 Cu3 122.7(3) . 3_567
C85 N8 Cu3 121.1(3) . 3_567
N1 C1 C2 123.9(5) . .
N1 C1 H1A 118.0 . .
C2 C1 H1A 118.0 . .
C1 C2 C3 120.4(5) . .
C1 C2 H2A 119.8 . .
C3 C2 H2A 119.8 . .
C4 C3 C2 115.3(4) . .
C4 C3 C6 122.6(4) . .
C2 C3 C6 122.1(4) . .
C5 C4 C3 121.1(5) . .
C5 C4 H4A 119.4 . .
C3 C4 H4A 119.4 . .
N1 C5 C4 122.4(5) . .
N1 C5 H5A 118.8 . .
C4 C5 H5A 118.8 . .
C7 C6 C11 118.7(5) . .
C7 C6 C3 120.5(5) . .
C11 C6 C3 120.8(4) . .
C6 C7 C8 120.9(5) . .
C6 C7 H7A 119.5 . .
C8 C7 H7A 119.5 . .
C9 C8 C7 119.2(5) . .
C9 C8 H8A 120.4 . .
C7 C8 H8A 120.4 . .
C10 C9 C8 119.9(4) . .
C10 C9 C12 121.8(4) . .
C8 C9 C12 118.2(4) . .
C9 C10 C11 120.5(5) . .
C9 C10 H10A 119.8 . .
C11 C10 H10A 119.8 . .
C10 C11 C6 120.7(5) . .
C10 C11 H11A 119.7 . .
C6 C11 H11A 119.7 . .
O1 C12 O2 121.3(4) . .
O1 C12 C9 120.2(4) . .
O2 C12 C9 118.5(4) . .
O1 C12 Pr2 60.4(2) . 3_666
O2 C12 Pr2 61.1(2) . 3_666
C9 C12 Pr2 175.3(3) . 3_666
N2 C13 C14 122.4(6) . .
N2 C13 H13A 118.8 . .
C14 C13 H13A 118.8 . .
C15 C14 C13 120.8(6) . .
C15 C14 H14A 119.6 . .
C13 C14 H14A 119.6 . .
C14 C15 C16 116.4(5) . .
C14 C15 C18 121.8(5) . .
C16 C15 C18 121.8(5) . .
C15 C16 C17 119.2(6) . .
C15 C16 H16A 120.4 . .
C17 C16 H16A 120.4 . .
N2 C17 C16 124.1(6) . .
N2 C17 H17A 118.0 . .
C16 C17 H17A 118.0 . .
C23 C18 C19 117.8(5) . .
C23 C18 C15 120.7(5) . .
C19 C18 C15 121.5(5) . .
C20 C19 C18 121.3(5) . .
C20 C19 H19A 119.4 . .
C18 C19 H19A 119.4 . .
C21 C20 C19 119.8(5) . .
C21 C20 H20A 120.1 . .
C19 C20 H20A 120.1 . .
C20 C21 C22 120.0(5) . .
C20 C21 C24 120.7(5) . .
C22 C21 C24 119.3(5) . .
C23 C22 C21 119.8(5) . .
C23 C22 H22A 120.1 . .
C21 C22 H22A 120.1 . .
C22 C23 C18 121.4(5) . .
C22 C23 H23A 119.3 . .
C18 C23 H23A 119.3 . .
O4 C24 O3 126.0(4) . .
O4 C24 C21 119.3(4) . .
O3 C24 C21 114.6(4) . .
N3 C25 C26 123.6(6) . .
N3 C25 H25A 118.2 . .
C26 C25 H25A 118.2 . .
C25 C26 C27 119.9(6) . .
C25 C26 H26A 120.0 . .
C27 C26 H26A 120.0 . .
C28 C27 C26 116.5(5) . .
C28 C27 C30 122.2(5) . .
C26 C27 C30 121.3(5) . .
C27 C28 C29 119.8(5) . .
C27 C28 H28A 120.1 . .
C29 C28 H28A 120.1 . .
N3 C29 C28 123.7(5) . .
N3 C29 H29A 118.2 . .
C28 C29 H29A 118.2 . .
C35 C30 C31 118.8(5) . .
C35 C30 C27 120.5(5) . .
C31 C30 C27 120.7(4) . .
C30 C31 C32 120.9(5) . .
C30 C31 H31A 119.5 . .
C32 C31 H31A 119.5 . .
C33 C32 C31 119.9(5) . .
C33 C32 H32A 120.0 . .
C31 C32 H32A 120.0 . .
C32 C33 C34 119.2(4) . .
C32 C33 C36 121.4(4) . .
C34 C33 C36 119.3(4) . .
C33 C34 C35 120.9(5) . .
C33 C34 H34A 119.6 . .
C35 C34 H34A 119.6 . .
C30 C35 C34 120.2(5) . .
C30 C35 H35A 119.9 . .
C34 C35 H35A 119.9 . .
O6 C36 O5 126.3(4) . .
O6 C36 C33 117.9(4) . .
O5 C36 C33 115.8(4) . .
N4 C37 C38 124.7(9) . .
N4 C37 H37A 117.6 . .
C38 C37 H37A 117.6 . .
C37 C38 C39 118.3(8) . .
C37 C38 H38A 120.9 . .
C39 C38 H38A 120.9 . .
C40 C39 C38 117.4(6) . .
C40 C39 C42 121.9(7) . .
C38 C39 C42 120.6(6) . .
C41 C40 C39 118.8(8) . .
C41 C40 H40A 120.6 . .
C39 C40 H40A 120.6 . .
N4 C41 C40 124.5(9) . .
N4 C41 H41A 117.8 . .
C40 C41 H41A 117.8 . .
C47 C42 C43 118.0(5) . .
C47 C42 C39 119.4(6) . .
C43 C42 C39 122.5(6) . .
C44 C43 C42 120.7(5) . .
C44 C43 H43A 119.6 . .
C42 C43 H43A 119.6 . .
C45 C44 C43 121.0(5) . .
C45 C44 H44A 119.5 . .
C43 C44 H44A 119.5 . .
C44 C45 C46 118.4(5) . .
C44 C45 C48 123.8(4) . .
C46 C45 C48 117.8(4) . .
C47 C46 C45 120.0(5) . .
C47 C46 H46A 120.0 . .
C45 C46 H46A 120.0 . .
C42 C47 C46 121.8(5) . .
C42 C47 H47A 119.1 . .
C46 C47 H47A 119.1 . .
O8 C48 O7 122.8(4) . .
O8 C48 C45 119.1(4) . .
O7 C48 C45 118.2(4) . .
N5 C49 C50 124.1(6) . .
N5 C49 H49A 117.9 . .
C50 C49 H49A 117.9 . .
C51 C50 C49 119.6(6) . .
C51 C50 H50A 120.2 . .
C49 C50 H50A 120.2 . .
C50 C51 C52 116.7(5) . .
C50 C51 C54 122.5(5) . .
C52 C51 C54 120.8(5) . .
C53 C52 C51 119.5(6) . .
C53 C52 H52A 120.3 . .
C51 C52 H52A 120.3 . .
N5 C53 C52 124.6(6) . .
N5 C53 H53A 117.7 . .
C52 C53 H53A 117.7 . .
C55 C54 C59 118.3(5) . .
C55 C54 C51 120.8(5) . .
C59 C54 C51 120.9(5) . .
C56 C55 C54 120.9(5) . .
C56 C55 H55A 119.6 . .
C54 C55 H55A 119.6 . .
C55 C56 C57 121.0(5) . .
C55 C56 H56A 119.5 . .
C57 C56 H56A 119.5 . .
C56 C57 C58 118.5(4) . .
C56 C57 C60 119.6(4) . .
C58 C57 C60 121.9(4) . .
C59 C58 C57 120.7(5) . .
C59 C58 H58A 119.7 . .
C57 C58 H58A 119.7 . .
C58 C59 C54 120.7(5) . .
C58 C59 H59A 119.7 . .
C54 C59 H59A 119.7 . .
O10 C60 O9 124.1(4) . .
O10 C60 C57 118.4(4) . .
O9 C60 C57 117.5(4) . .
N6 C61 C62 123.6(5) . .
N6 C61 H61A 118.2 . .
C62 C61 H61A 118.2 . .
C63 C62 C61 120.3(5) . .
C63 C62 H62A 119.8 . .
C61 C62 H62A 119.8 . .
C64 C63 C62 115.3(5) . .
C64 C63 C66 120.9(5) . .
C62 C63 C66 123.7(5) . .
C63 C64 C65 121.3(6) . .
C63 C64 H64A 119.3 . .
C65 C64 H64A 119.3 . .
N6 C65 C64 122.9(6) . .
N6 C65 H65A 118.6 . .
C64 C65 H65A 118.6 . .
C71 C66 C67 117.2(4) . .
C71 C66 C63 121.1(4) . .
C67 C66 C63 121.6(5) . .
C68 C67 C66 121.1(5) . .
C68 C67 H67A 119.5 . .
C66 C67 H67A 119.5 . .
C67 C68 C69 121.0(5) . .
C67 C68 H68A 119.5 . .
C69 C68 H68A 119.5 . .
C70 C69 C68 118.1(4) . .
C70 C69 C72 121.5(4) . .
C68 C69 C72 120.5(4) . .
C71 C70 C69 120.8(5) . .
C71 C70 H70A 119.6 . .
C69 C70 H70A 119.6 . .
C66 C71 C70 121.7(5) . .
C66 C71 H71A 119.1 . .
C70 C71 H71A 119.1 . .
O12 C72 O11 126.0(4) . .
O12 C72 C69 118.2(4) . .
O11 C72 C69 115.8(4) . .
N7 C73 C74 123.3(7) . .
N7 C73 H73A 118.4 . .
C74 C73 H73A 118.4 . .
C75 C74 C73 119.3(7) . .
C75 C74 H74A 120.3 . .
C73 C74 H74A 120.3 . .
C76 C75 C74 117.7(6) . .
C76 C75 C78 121.9(6) . .
C74 C75 C78 120.4(6) . .
C75 C76 C77 121.5(7) . .
C75 C76 H76A 119.2 . .
C77 C76 H76A 119.2 . .
N7 C77 C76 120.9(7) . .
N7 C77 H77A 119.6 . .
C76 C77 H77A 119.6 . .
C79 C78 C83 118.4(5) . .
C79 C78 C75 121.0(5) . .
C83 C78 C75 120.7(5) . .
C78 C79 C80 120.6(5) . .
C78 C79 H79A 119.7 . .
C80 C79 H79A 119.7 . .
C81 C80 C79 120.8(5) . .
C81 C80 H80A 119.6 . .
C79 C80 H80A 119.6 . .
C80 C81 C82 119.3(5) . .
C80 C81 C84 121.8(4) . .
C82 C81 C84 118.8(4) . .
C83 C82 C81 120.1(5) . .
C83 C82 H82A 119.9 . .
C81 C82 H82A 119.9 . .
C82 C83 C78 120.6(5) . .
C82 C83 H83A 119.7 . .
C78 C83 H83A 119.7 . .
O14 C84 O13 125.4(4) . .
O14 C84 C81 120.5(4) . .
O13 C84 C81 114.0(4) . .
N8 C85 C86 123.0(5) . .
N8 C85 H85A 118.5 . .
C86 C85 H85A 118.5 . .
C85 C86 C87 119.6(5) . .
C85 C86 H86A 120.2 . .
C87 C86 H86A 120.2 . .
C88 C87 C86 117.0(5) . .
C88 C87 C90 122.0(5) . .
C86 C87 C90 121.0(4) . .
C87 C88 C89 120.2(5) . .
C87 C88 H88A 119.9 . .
C89 C88 H88A 119.9 . .
N8 C89 C88 124.5(5) . .
N8 C89 H89A 117.7 . .
C88 C89 H89A 117.7 . .
C91 C90 C95 118.9(4) . .
C91 C90 C87 120.5(5) . .
C95 C90 C87 120.6(4) . .
C92 C91 C90 120.8(5) . .
C92 C91 H91A 119.6 . .
C90 C91 H91A 119.6 . .
C93 C92 C91 120.6(5) . .
C93 C92 H92A 119.7 . .
C91 C92 H92A 119.7 . .
C92 C93 C94 120.1(4) . .
C92 C93 C96 120.2(4) . .
C94 C93 C96 119.7(4) . .
C95 C94 C93 118.8(5) . .
C95 C94 H94A 120.6 . .
C93 C94 H94A 120.6 . .
C90 C95 C94 120.8(5) . .
C90 C95 H95A 119.6 . .
C94 C95 H95A 119.6 . .
O15 C96 O16 121.0(4) . .
O15 C96 C93 118.7(4) . .
O16 C96 C93 120.2(4) . .
O15 C96 Pr1 61.7(2) . .
O16 C96 Pr1 59.4(2) . .
C93 C96 Pr1 175.4(3) . .

loop_
_geom_bond_atom_site_label_1
_geom_bond_atom_site_label_2
_geom_bond_distance
_geom_bond_site_symmetry_2
Pr1 O3 2.401(3) .
Pr1 O8 2.456(3) .
Pr1 O17 2.468(3) 3_667
Pr1 O6 2.476(3) 3_667
Pr1 O17 2.495(3) .
Pr1 O16 2.510(3) .
Pr1 O18 2.539(3) .
Pr1 O15 2.560(3) .
Pr1 O21 2.637(3) .
Pr1 C96 2.906(5) .
Pr1 Cu1 3.5343(6) .
Pr1 Cu2 3.6284(7) .
Pr1 H17B 2.4836 .
Pr2 O10 2.435(3) .
Pr2 O13 2.439(3) .
Pr2 O20 2.474(3) 3_566
Pr2 O20 2.482(3) .
Pr2 O12 2.512(3) 3_566
Pr2 O1 2.513(3) 3_666
Pr2 O2 2.528(3) 3_666
Pr2 O22 2.546(3) .
Pr2 O19 2.595(3) .
Pr2 C12 2.883(4) 3_666
Pr2 Cu3 3.5687(6) .
Pr2 Cu3 3.6500(7) 3_566
Pr2 H22C 2.3764 .
Cu1 O17 1.953(3) 3_667
Cu1 O5 1.958(3) .
Cu1 O18 1.973(3) .
Cu1 N1 2.001(4) .
Cu1 O16 2.584(4) 3_667
Cu1 O9 2.625(3) .
Cu1 Cu2 3.2524(9) .
Cu1 Pr1 3.6660(7) 3_667
Cu2 O19 1.933(3) .
Cu2 O18 1.950(3) .
Cu2 O9 1.972(3) .
Cu2 O7 1.995(3) .
Cu2 O21 2.425(3) .
Cu2 Cu3 3.3112(9) .
Cu2 H19B 2.2647 .
Cu3 O20 1.942(3) .
Cu3 O11 1.966(3) .
Cu3 O19 1.971(3) .
Cu3 N8 2.011(4) 3_567
Cu3 O2 2.526(3) 1_455
Cu3 O7 2.697(3) .
Cu3 Pr2 3.6500(7) 3_566
O1 C12 1.245(5) .
O1 Pr2 2.513(3) 3_666
O2 C12 1.281(5) .
O2 Cu3 2.526(3) 1_655
O2 Pr2 2.528(3) 3_666
O3 C24 1.283(6) .
O4 C24 1.226(6) .
O5 C36 1.264(5) .
O6 C36 1.243(5) .
O6 Pr1 2.476(3) 3_667
O7 C48 1.272(5) .
O8 C48 1.246(5) .
O9 C60 1.269(5) .
O10 C60 1.251(5) .
O11 C72 1.269(5) .
O12 C72 1.246(5) .
O12 Pr2 2.512(3) 3_566
O13 C84 1.280(5) .
O14 C84 1.220(6) .
O15 C96 1.268(6) .
O16 C96 1.275(6) .
O16 Cu1 2.584(4) 3_667
O17 Cu1 1.953(3) 3_667
O17 Pr1 2.468(3) 3_667
O17 H17B 0.7184 .
O18 H18B 0.9136 .
O19 H19B 0.8224 .
O20 Pr2 2.474(3) 3_566
O20 H20B 0.9504 .
O21 H21C 0.7865 .
O21 H21B 0.9108 .
O22 H22B 0.9232 .
O22 H22C 0.8567 .
N1 C1 1.323(6) .
N1 C5 1.342(6) .
N3 C29 1.327(7) .
N3 C25 1.338(7) .
N2 C17 1.313(8) .
N2 C13 1.335(8) .
N6 C65 1.325(7) .
N6 C61 1.331(7) .
N5 C49 1.333(8) .
N5 C53 1.335(8) .
N7 C77 1.333(9) .
N7 C73 1.337(9) .
N4 C37 1.330(11) .
N4 C41 1.336(11) .
N8 C89 1.320(6) .
N8 C85 1.354(6) .
N8 Cu3 2.011(4) 3_567
C1 C2 1.377(6) .
C1 H1A 0.9500 .
C2 C3 1.387(7) .
C2 H2A 0.9500 .
C3 C4 1.386(7) .
C3 C6 1.485(6) .
C4 C5 1.385(6) .
C4 H4A 0.9500 .
C5 H5A 0.9500 .
C6 C7 1.375(7) .
C6 C11 1.386(7) .
C7 C8 1.393(7) .
C7 H7A 0.9500 .
C8 C9 1.382(7) .
C8 H8A 0.9500 .
C9 C10 1.371(7) .
C9 C12 1.499(6) .
C10 C11 1.374(6) .
C10 H10A 0.9500 .
C11 H11A 0.9500 .
C12 Pr2 2.883(4) 3_666
C13 C14 1.389(8) .
C13 H13A 0.9500 .
C14 C15 1.371(8) .
C14 H14A 0.9500 .
C15 C16 1.381(8) .
C15 C18 1.491(7) .
C16 C17 1.395(7) .
C16 H16A 0.9500 .
C17 H17A 0.9500 .
C18 C23 1.390(7) .
C18 C19 1.401(8) .
C19 C20 1.386(7) .
C19 H19A 0.9500 .
C20 C21 1.377(7) .
C20 H20A 0.9500 .
C21 C22 1.395(7) .
C21 C24 1.538(6) .
C22 C23 1.380(7) .
C22 H22A 0.9500 .
C23 H23A 0.9500 .
C25 C26 1.374(8) .
C25 H25A 0.9500 .
C26 C27 1.387(7) .
C26 H26A 0.9500 .
C27 C28 1.381(7) .
C27 C30 1.490(6) .
C28 C29 1.386(7) .
C28 H28A 0.9500 .
C29 H29A 0.9500 .
C30 C35 1.373(7) .
C30 C31 1.380(7) .
C31 C32 1.402(7) .
C31 H31A 0.9500 .
C32 C33 1.371(6) .
C32 H32A 0.9500 .
C33 C34 1.376(7) .
C33 C36 1.513(6) .
C34 C35 1.398(7) .
C34 H34A 0.9500 .
C35 H35A 0.9500 .
C37 C38 1.395(10) .
C37 H37A 0.9500 .
C38 C39 1.404(10) .
C38 H38A 0.9500 .
C39 C40 1.402(10) .
C39 C42 1.502(7) .
C40 C41 1.387(9) .
C40 H40A 0.9500 .
C41 H41A 0.9500 .
C42 C47 1.372(8) .
C42 C43 1.388(8) .
C43 C44 1.380(7) .
C43 H43A 0.9500 .
C44 C45 1.378(7) .
C44 H44A 0.9500 .
C45 C46 1.394(7) .
C45 C48 1.487(6) .
C46 C47 1.381(7) .
C46 H46A 0.9500 .
C47 H47A 0.9500 .
C49 C50 1.382(8) .
C49 H49A 0.9500 .
C50 C51 1.383(8) .
C50 H50A 0.9500 .
C51 C52 1.385(8) .
C51 C54 1.495(7) .
C52 C53 1.374(7) .
C52 H52A 0.9500 .
C53 H53A 0.9500 .
C54 C55 1.390(7) .
C54 C59 1.394(7) .
C55 C56 1.378(7) .
C55 H55A 0.9500 .
C56 C57 1.383(7) .
C56 H56A 0.9500 .
C57 C58 1.393(6) .
C57 C60 1.486(6) .
C58 C59 1.382(7) .
C58 H58A 0.9500 .
C59 H59A 0.9500 .
C61 C62 1.391(7) .
C61 H61A 0.9500 .
C62 C63 1.381(7) .
C62 H62A 0.9500 .
C63 C64 1.378(7) .
C63 C66 1.495(7) .
C64 C65 1.389(8) .
C64 H64A 0.9500 .
C65 H65A 0.9500 .
C66 C71 1.383(7) .
C66 C67 1.400(7) .
C67 C68 1.383(7) .
C67 H67A 0.9500 .
C68 C69 1.388(7) .
C68 H68A 0.9500 .
C69 C70 1.385(6) .
C69 C72 1.508(6) .
C70 C71 1.383(7) .
C70 H70A 0.9500 .
C71 H71A 0.9500 .
C73 C74 1.382(8) .
C73 H73A 0.9500 .
C74 C75 1.357(9) .
C74 H74A 0.9500 .
C75 C76 1.347(9) .
C75 C78 1.497(7) .
C76 C77 1.393(8) .
C76 H76A 0.9500 .
C77 H77A 0.9500 .
C78 C79 1.385(7) .
C78 C83 1.402(8) .
C79 C80 1.390(7) .
C79 H79A 0.9500 .
C80 C81 1.372(7) .
C80 H80A 0.9500 .
C81 C82 1.394(7) .
C81 C84 1.517(6) .
C82 C83 1.384(7) .
C82 H82A 0.9500 .
C83 H83A 0.9500 .
C85 C86 1.384(7) .
C85 H85A 0.9500 .
C86 C87 1.389(7) .
C86 H86A 0.9500 .
C87 C88 1.356(7) .
C87 C90 1.480(6) .
C88 C89 1.376(7) .
C88 H88A 0.9500 .
C89 H89A 0.9500 .
C90 C91 1.383(7) .
C90 C95 1.397(7) .
C91 C92 1.382(6) .
C91 H91A 0.9500 .
C92 C93 1.375(6) .
C92 H92A 0.9500 .
C93 C94 1.402(6) .
C93 C96 1.483(6) .
C94 C95 1.398(6) .
C94 H94A 0.9500 .
C95 H95A 0.9500 .
